data_4327691
loop_
_publ_author_name
'James D. Martin'
'Khalil A. Abboud'
'Klaus-Hermann Dahmen'

_publ_section_title
;
 Characterization and Crystal Structure of Nickel Complexes of Imine
 Oximes Containing Tautomerized Enolate Ligands
;
_journal_name_full 'Inorganic Chemistry'
_journal_page_first 5811
_journal_page_last 5815
_journal_paper_doi 10.1021/ic980415+
_journal_volume 37
_journal_year 1998
_chemical_formula_sum 'C14 H25 N3 Ni O3'
_chemical_formula_weight 342.08
_chemical_name_systematic
; 
 ? 
;
_space_group_IT_number 14
_symmetry_cell_setting monoclinic
_symmetry_space_group_name_Hall '-P 2yn'
_symmetry_space_group_name_H-M 'P 1 21/n 1'
_atom_sites_solution_hydrogens geom
_atom_sites_solution_primary direct
_atom_sites_solution_secondary difmap
_audit_creation_method SHELXL-97
_cell_angle_alpha 90.00
_cell_angle_beta 95.964(1)
_cell_angle_gamma 90.00
_cell_formula_units_Z 4
_cell_length_a 8.2350(1)
_cell_length_b 14.0895(2)
_cell_length_c 13.7965(1)
_cell_measurement_temperature 173(2)
_cell_volume 1592.10(3)
_computing_cell_refinement 'Siemens SMART & SAINT, (Siemens, 1995)'
_computing_data_collection 'Siemens SMART, (Siemens, 1995)'
_computing_data_reduction 'Siemens SHELXTL5.1, (Siemens, 1995)'
_computing_molecular_graphics 'Siemens SHELXTL5'
_computing_publication_material 'Siemens SHELXTL5'
_computing_structure_refinement 'Siemens SHELXTL-97'
_computing_structure_solution 'Siemens SHELXTL-97'
_diffrn_ambient_temperature 173(2)
_diffrn_measured_fraction_theta_full 0.951
_diffrn_measured_fraction_theta_max 0.951
_diffrn_measurement_method '\w scans'
_diffrn_radiation_monochromator graphite
_diffrn_radiation_source 'normal-focus sealed tube'
_diffrn_radiation_type MoK\a
_diffrn_radiation_wavelength 0.71073
_diffrn_reflns_av_R_equivalents 0.0457
_diffrn_reflns_av_sigmaI/netI 0.0350
_diffrn_reflns_limit_h_max 10
_diffrn_reflns_limit_h_min -10
_diffrn_reflns_limit_k_max 18
_diffrn_reflns_limit_k_min -11
_diffrn_reflns_limit_l_max 17
_diffrn_reflns_limit_l_min -17
_diffrn_reflns_number 11197
_diffrn_reflns_theta_full 27.50
_diffrn_reflns_theta_max 27.50
_diffrn_reflns_theta_min 2.07
_exptl_absorpt_coefficient_mu 1.232
_exptl_absorpt_correction_T_max 0.9101
_exptl_absorpt_correction_T_min 0.8317
_exptl_absorpt_correction_type 'integration, based on crystal faces'
_exptl_crystal_colour Red
_exptl_crystal_density_diffrn 1.427
_exptl_crystal_description Needles
_exptl_crystal_F_000 728
_exptl_crystal_size_max 0.19
_exptl_crystal_size_mid 0.14
_exptl_crystal_size_min 0.08
_refine_diff_density_max 0.407
_refine_diff_density_min -0.275
_refine_diff_density_rms 0.059
_refine_ls_extinction_coef 0.0015(4)
_refine_ls_extinction_expression Fc^*^=kFc[1+0.001xFc^2^\l^3^/sin(2\q)]^-1/4^
_refine_ls_extinction_method SHELXTL-97
_refine_ls_goodness_of_fit_ref 1.137
_refine_ls_hydrogen_treatment refall
_refine_ls_matrix_type full
_refine_ls_number_parameters 291
_refine_ls_number_reflns 3624
_refine_ls_number_restraints 0
_refine_ls_restrained_S_all 1.137
_refine_ls_R_factor_all 0.0391
_refine_ls_R_factor_gt 0.0309
_refine_ls_shift/su_max 0.001
_refine_ls_shift/su_mean 0.000
_refine_ls_structure_factor_coef Fsqd
_refine_ls_weighting_details 'w=1/[\s^2^(Fo^2^)+(0.0169P)^2^+1.2401P] where P=(Fo^2^+2Fc^2^)/3'
_refine_ls_weighting_scheme calc
_refine_ls_wR_factor_gt 0.0687
_refine_ls_wR_factor_ref 0.0743
_reflns_number_gt 3145
_reflns_number_total 3624
_reflns_threshold_expression >2sigma(I)
_cod_data_source_file ic9804152B.cif
_cod_data_source_block khd1
_cod_depositor_comments
;
The following automatic conversions were performed:

'_refine_ls_weighting_scheme' value 'calc
w=1/[\s^2^(Fo^2^)+(0.0169P)^2^+1.2401P] where P=(Fo^2^+2Fc^2^)/3' was
changed to 'calc'. New tag '_refine_ls_weighting_details' was
created. The value of the new tag was set to
'w=1/[\s^2^(Fo^2^)+(0.0169P)^2^+1.2401P] where P=(Fo^2^+2Fc^2^)/3'.

Automatic conversion script
Id: cif_fix_values 3143 2015-03-26 13:38:13Z robertas 
;
_cod_database_code 4327691

loop_
_symmetry_equiv_pos_as_xyz
'x, y, z'
'-x+1/2, y+1/2, -z+1/2'
'-x, -y, -z'
'x-1/2, -y-1/2, z-1/2'

loop_
_atom_site_label
_atom_site_type_symbol
_atom_site_fract_x
_atom_site_fract_y
_atom_site_fract_z
_atom_site_U_iso_or_equiv
_atom_site_adp_type
_atom_site_occupancy
_atom_site_calc_flag
Ni Ni 0.07242(3) 0.067071(17) 0.871414(16) 0.01672(9) Uani 1 d
O1 O 0.37702(16) 0.01401(11) 0.80247(11) 0.0282(3) Uani 1 d
H1 H 0.393(4) 0.046(2) 0.869(2) 0.069(10) Uiso 1 d
N1 N 0.21038(18) 0.01788(12) 0.78539(12) 0.0200(3) Uani 1 d
C1 C 0.1423(2) -0.01750(13) 0.70432(13) 0.0197(4) Uani 1 d
O2 O -0.09073(15) 0.02762(10) 0.77950(9) 0.0227(3) Uani 1 d
N2 N -0.07012(18) 0.11547(11) 0.95795(11) 0.0188(3) Uani 1 d
C2 C -0.0366(2) -0.01081(13) 0.69993(13) 0.0192(4) Uani 1 d
O3 O 0.38828(16) 0.09419(11) 0.96238(10) 0.0272(3) Uani 1 d
N3 N 0.23096(18) 0.10559(11) 0.96800(12) 0.0198(3) Uani 1 d
C3 C 0.0022(2) 0.14886(13) 1.03895(13) 0.0194(4) Uani 1 d
C4 C 0.1809(2) 0.14313(14) 1.04635(13) 0.0199(4) Uani 1 d
C5 C 0.2374(2) -0.06193(16) 0.62935(14) 0.0241(4) Uani 1 d
H5A H 0.174(3) -0.0584(18) 0.5641(19) 0.037(7) Uiso 1 d
H5B H 0.330(3) -0.0232(16) 0.6260(16) 0.024(6) Uiso 1 d
C6 C 0.2854(3) -0.16416(18) 0.65487(19) 0.0334(5) Uani 1 d
H6A H 0.345(3) -0.165(2) 0.712(2) 0.046(8) Uiso 1 d
H6B H 0.349(3) -0.1902(18) 0.6073(18) 0.033(6) Uiso 1 d
H6C H 0.191(3) -0.205(2) 0.6570(19) 0.046(8) Uiso 1 d
C7 C -0.1380(2) -0.04177(14) 0.62372(14) 0.0221(4) Uani 1 d
H7 H -0.095(3) -0.0667(16) 0.5708(17) 0.026(6) Uiso 1 d
C8 C -0.3190(3) -0.03453(18) 0.62066(17) 0.0278(4) Uani 1 d
H8A H -0.365(4) -0.094(2) 0.619(2) 0.055(9) Uiso 1 d
H8B H -0.353(3) -0.006(2) 0.672(2) 0.049(8) Uiso 1 d
H8C H -0.367(3) -0.002(2) 0.565(2) 0.054(8) Uiso 1 d
C9 C -0.2484(2) 0.11492(15) 0.93371(14) 0.0216(4) Uani 1 d
H9A H -0.278(3) 0.0540(19) 0.9024(19) 0.037(7) Uiso 1 d
H9B H -0.303(3) 0.1215(17) 0.9916(17) 0.026(6) Uiso 1 d
C10 C -0.3018(3) 0.19490(18) 0.8646(2) 0.0348(5) Uani 1 d
H10A H -0.281(4) 0.252(2) 0.894(2) 0.052(8) Uiso 1 d
H10B H -0.422(3) 0.1922(19) 0.8480(18) 0.037(7) Uiso 1 d
H10C H -0.248(4) 0.193(2) 0.808(2) 0.060(9) Uiso 1 d
C11 C -0.0816(3) 0.19197(15) 1.12037(14) 0.0241(4) Uani 1 d
H11A H -0.019(3) 0.1761(17) 1.1826(18) 0.033(6) Uiso 1 d
H11B H -0.190(3) 0.1648(17) 1.1201(17) 0.031(6) Uiso 1 d
C12 C -0.0947(4) 0.29940(18) 1.1128(2) 0.0432(6) Uani 1 d
H12A H -0.161(4) 0.316(2) 1.054(2) 0.058(9) Uiso 1 d
H12B H 0.014(4) 0.326(2) 1.114(2) 0.067(10) Uiso 1 d
H12C H -0.144(3) 0.326(2) 1.166(2) 0.048(8) Uiso 1 d
C13 C 0.3008(3) 0.17389(16) 1.13048(15) 0.0256(4) Uani 1 d
H13A H 0.380(3) 0.1223(19) 1.1408(18) 0.037(7) Uiso 1 d
H13B H 0.244(3) 0.1779(18) 1.1871(18) 0.033(6) Uiso 1 d
C14 C 0.3890(3) 0.26556(19) 1.1105(2) 0.0370(5) Uani 1 d
H14A H 0.442(3) 0.260(2) 1.057(2) 0.045(8) Uiso 1 d
H14B H 0.311(4) 0.320(2) 1.099(2) 0.050(8) Uiso 1 d
H14C H 0.466(4) 0.282(2) 1.164(2) 0.055(8) Uiso 1 d

loop_
_atom_site_aniso_label
_atom_site_aniso_U_11
_atom_site_aniso_U_22
_atom_site_aniso_U_33
_atom_site_aniso_U_23
_atom_site_aniso_U_13
_atom_site_aniso_U_12
Ni 0.01443(12) 0.01837(13) 0.01757(13) -0.00146(9) 0.00261(8) 0.00011(9)
O1 0.0136(6) 0.0410(9) 0.0302(8) -0.0089(7) 0.0030(5) 0.0007(6)
N1 0.0148(7) 0.0221(8) 0.0232(8) 0.0012(6) 0.0028(6) -0.0009(6)
C1 0.0189(9) 0.0193(9) 0.0210(9) 0.0009(7) 0.0028(7) 0.0004(7)
O2 0.0166(6) 0.0300(8) 0.0217(7) -0.0063(6) 0.0030(5) 0.0006(5)
N2 0.0178(7) 0.0170(8) 0.0218(8) 0.0019(6) 0.0037(6) 0.0006(6)
C2 0.0184(9) 0.0179(9) 0.0215(9) 0.0013(7) 0.0036(7) 0.0018(7)
O3 0.0151(6) 0.0364(9) 0.0297(8) -0.0074(6) 0.0007(5) 0.0004(6)
N3 0.0169(7) 0.0186(8) 0.0240(8) 0.0006(6) 0.0025(6) -0.0001(6)
C3 0.0234(9) 0.0148(9) 0.0206(9) 0.0028(7) 0.0052(7) 0.0013(7)
C4 0.0221(9) 0.0187(9) 0.0189(9) 0.0005(7) 0.0019(7) -0.0006(7)
C5 0.0215(9) 0.0320(11) 0.0199(10) -0.0027(8) 0.0063(7) -0.0006(9)
C6 0.0334(12) 0.0325(12) 0.0359(13) -0.0063(10) 0.0108(10) 0.0029(10)
C7 0.0226(9) 0.0231(10) 0.0207(9) -0.0014(7) 0.0026(7) 0.0017(7)
C8 0.0209(10) 0.0342(12) 0.0276(11) -0.0052(9) -0.0006(8) 0.0006(9)
C9 0.0164(9) 0.0258(11) 0.0232(10) 0.0017(8) 0.0050(7) 0.0019(7)
C10 0.0262(11) 0.0294(13) 0.0478(15) 0.0096(11) -0.0004(10) 0.0031(9)
C11 0.0277(10) 0.0248(11) 0.0207(10) 0.0003(8) 0.0063(8) 0.0039(8)
C12 0.0679(19) 0.0251(12) 0.0391(15) -0.0048(10) 0.0173(13) 0.0100(12)
C13 0.0280(10) 0.0275(11) 0.0203(10) -0.0027(8) -0.0023(8) -0.0007(9)
C14 0.0368(13) 0.0353(13) 0.0373(13) -0.0050(10) -0.0039(11) -0.0102(11)

loop_
_atom_type_symbol
_atom_type_description
_atom_type_scat_dispersion_real
_atom_type_scat_dispersion_imag
_atom_type_scat_source
C C 0.0033 0.0016 'International Tables Vol C Tables 4.2.6.8 and 6.1.1.4'
H H 0.0000 0.0000 'International Tables Vol C Tables 4.2.6.8 and 6.1.1.4'
N N 0.0061 0.0033 'International Tables Vol C Tables 4.2.6.8 and 6.1.1.4'
O O 0.0106 0.0060 'International Tables Vol C Tables 4.2.6.8 and 6.1.1.4'
Ni Ni 0.3393 1.1124 'International Tables Vol C Tables 4.2.6.8 and 6.1.1.4'

loop_
_geom_angle_atom_site_label_1
_geom_angle_atom_site_label_2
_geom_angle_atom_site_label_3
_geom_angle
O2 Ni N3 177.56(6)
O2 Ni N1 84.15(6)
N3 Ni N1 97.87(7)
O2 Ni N2 95.04(6)
N3 Ni N2 82.93(7)
N1 Ni N2 179.06(7)
N1 O1 H1 99.7(18)
C1 N1 O1 117.94(15)
C1 N1 Ni 117.09(13)
O1 N1 Ni 124.94(12)
N1 C1 C2 110.61(16)
N1 C1 C5 123.08(17)
C2 C1 C5 126.27(17)
C2 O2 Ni 113.97(11)
C3 N2 C9 123.70(16)
C3 N2 Ni 114.57(13)
C9 N2 Ni 121.73(12)
O2 C2 C7 122.60(17)
O2 C2 C1 114.12(16)
C7 C2 C1 123.28(17)
N3 O3 H1 103.0(13)
C4 N3 O3 119.67(16)
C4 N3 Ni 117.06(13)
O3 N3 Ni 123.23(12)
N2 C3 C4 114.01(16)
N2 C3 C11 125.69(17)
C4 C3 C11 120.30(17)
N3 C4 C3 111.41(16)
N3 C4 C13 121.01(17)
C3 C4 C13 127.58(17)
C1 C5 C6 112.14(17)
C1 C5 H5A 110.0(15)
C6 C5 H5A 110.8(15)
C1 C5 H5B 106.0(14)
C6 C5 H5B 111.5(14)
H5A C5 H5B 106(2)
C5 C6 H6A 109.2(19)
C5 C6 H6B 110.6(15)
H6A C6 H6B 108(2)
C5 C6 H6C 112.0(17)
H6A C6 H6C 110(2)
H6B C6 H6C 107(2)
C2 C7 C8 122.51(18)
C2 C7 H7 119.1(15)
C8 C7 H7 118.4(15)
C7 C8 H8A 110.2(19)
C7 C8 H8B 114.2(18)
H8A C8 H8B 106(3)
C7 C8 H8C 113.0(17)
H8A C8 H8C 106(3)
H8B C8 H8C 107(3)
N2 C9 C10 110.93(17)
N2 C9 H9A 107.5(15)
C10 C9 H9A 109.5(15)
N2 C9 H9B 110.6(13)
C10 C9 H9B 108.8(14)
H9A C9 H9B 110(2)
C9 C10 H10A 110.4(19)
C9 C10 H10B 109.6(15)
H10A C10 H10B 106(2)
C9 C10 H10C 111.7(19)
H10A C10 H10C 108(3)
H10B C10 H10C 111(2)
C3 C11 C12 112.64(18)
C3 C11 H11A 108.7(14)
C12 C11 H11A 108.3(15)
C3 C11 H11B 109.4(14)
C12 C11 H11B 109.4(14)
H11A C11 H11B 108(2)
C11 C12 H12A 109.4(19)
C11 C12 H12B 109(2)
H12A C12 H12B 111(3)
C11 C12 H12C 112.0(17)
H12A C12 H12C 108(2)
H12B C12 H12C 107(3)
C4 C13 C14 113.06(18)
C4 C13 H13A 105.9(15)
C14 C13 H13A 109.4(15)
C4 C13 H13B 108.0(15)
C14 C13 H13B 112.5(15)
H13A C13 H13B 108(2)
C13 C14 H14A 110.5(18)
C13 C14 H14B 111.5(16)
H14A C14 H14B 108(2)
C13 C14 H14C 111.1(18)
H14A C14 H14C 109(2)
H14B C14 H14C 107(2)

loop_
_geom_bond_atom_site_label_1
_geom_bond_atom_site_label_2
_geom_bond_distance
Ni O2 1.8352(13)
Ni N3 1.8474(16)
Ni N1 1.8600(16)
Ni N2 1.8867(15)
O1 N1 1.369(2)
O1 H1 1.02(3)
N1 C1 1.297(2)
C1 C2 1.472(3)
C1 C5 1.498(3)
O2 C2 1.341(2)
N2 C3 1.299(2)
N2 C9 1.472(2)
C2 C7 1.345(3)
O3 N3 1.316(2)
O3 H1 1.46(3)
N3 C4 1.308(2)
C3 C4 1.467(3)
C3 C11 1.506(3)
C4 C13 1.507(3)
C5 C6 1.525(3)
C5 H5A 0.99(3)
C5 H5B 0.94(2)
C6 H6A 0.89(3)
C6 H6B 0.96(3)
C6 H6C 0.96(3)
C7 C8 1.490(3)
C7 H7 0.91(2)
C8 H8A 0.91(3)
C8 H8B 0.89(3)
C8 H8C 0.95(3)
C9 C10 1.512(3)
C9 H9A 0.98(3)
C9 H9B 0.96(2)
C10 H10A 0.91(3)
C10 H10B 0.99(3)
C10 H10C 0.93(3)
C11 C12 1.520(3)
C11 H11A 0.98(2)
C11 H11B 0.97(2)
C12 H12A 0.96(3)
C12 H12B 0.97(3)
C12 H12C 0.96(3)
C13 C14 1.521(3)
C13 H13A 0.98(3)
C13 H13B 0.96(2)
C14 H14A 0.91(3)
C14 H14B 1.01(3)
C14 H14C 0.95(3)

loop_
_geom_hbond_atom_site_label_D
_geom_hbond_atom_site_label_H
_geom_hbond_atom_site_label_A
_geom_hbond_distance_DH
_geom_hbond_distance_HA
_geom_hbond_distance_DA
_geom_hbond_angle_DHA
O1 H1 O3 1.02(3) 1.46(3) 2.472(2) 171(3)
